data_7043982
loop_
_publ_author_name
'Brechin, Euan K.'
'Pedersen, Anders Hjordt H.'
'Julve, Miguel'
'Mart\'inez-Lillo, Jos\'e'
'Cano, Joan'

_publ_section_title
;
 Magneto-structural correlations in dirhenium(IV) complexes possessing
 magnetic pathways with even or odd numbers of atoms.
;
_journal_name_full 'Dalton Trans.'
_journal_paper_doi 10.1039/C7DT02612A
_journal_year 2017
_chemical_formula_moiety 'C4 H4 Br10 N2 Re2, 2(C16 H36 N)'
_chemical_formula_sum 'C36 H76 Br10 N4 Re2'
_chemical_formula_weight 1736.50
_space_group_crystal_system monoclinic
_space_group_IT_number 14
_space_group_name_Hall '-P 2yn'
_space_group_name_H-M_alt 'P 1 21/n 1'
_symmetry_space_group_name_Hall '-P 2yn'
_symmetry_space_group_name_H-M 'P 1 21/n 1'
_atom_sites_solution_hydrogens geom
_atom_sites_solution_primary iterative
_audit_creation_date 2016-10-19
_audit_creation_method
;
Olex2 1.2
(compiled 2016.09.09 svn.r3337 for OlexSys, GUI svn.r5227)
;
_audit_update_record
;
2017-06-21 deposited with the CCDC.
2017-08-14 downloaded from the CCDC.
;
_cell_angle_alpha 90
_cell_angle_beta 115.626(4)
_cell_angle_gamma 90
_cell_formula_units_Z 2
_cell_length_a 11.0630(3)
_cell_length_b 22.3446(5)
_cell_length_c 11.9834(4)
_cell_measurement_reflns_used 18460
_cell_measurement_temperature 120.01(10)
_cell_measurement_theta_max 30.9120
_cell_measurement_theta_min 3.3020
_cell_volume 2670.90(16)
_computing_cell_refinement
;
CrysAlisPro, Agilent Technologies,
Version 1.171.37.34k (release 13-08-2014 CrysAlis171 .NET)
(compiled Aug 13 2014,16:31:05)
;
_computing_data_collection
;
CrysAlisPro, Agilent Technologies,
Version 1.171.37.34k (release 13-08-2014 CrysAlis171 .NET)
(compiled Aug 13 2014,16:31:05)
;
_computing_data_reduction
;
CrysAlisPro, Agilent Technologies,
Version 1.171.37.34k (release 13-08-2014 CrysAlis171 .NET)
(compiled Aug 13 2014,16:31:05)
;
_computing_molecular_graphics 'Olex2 (Dolomanov et al., 2009)'
_computing_publication_material 'Olex2 (Dolomanov et al., 2009)'
_computing_structure_refinement 'ShelXL (Sheldrick, 2015)'
_computing_structure_solution 'olex2.solve (Bourhis et al., 2015)'
_diffrn_ambient_environment N~2~
_diffrn_ambient_temperature 120.01(10)
_diffrn_detector 'CCD plate'
_diffrn_detector_area_resol_mean 10.3147
_diffrn_detector_type Atlas
_diffrn_measured_fraction_theta_full 0.998
_diffrn_measured_fraction_theta_max 0.944
_diffrn_measurement_details
;
#__ type_ start__ end____ width___ exp.time_
  1 omega  -20.00   27.00   1.0000   15.0000
omega____ theta____ kappa____ phi______ frames
    -      -13.2412  -99.0000  150.0000 47

#__ type_ start__ end____ width___ exp.time_
  2 omega  -87.00   18.00   1.0000   15.0000
omega____ theta____ kappa____ phi______ frames
    -      -13.2412  -77.0000  120.0000 105

#__ type_ start__ end____ width___ exp.time_
  3 omega  -45.00   61.00   1.0000   15.0000
omega____ theta____ kappa____ phi______ frames
    -      -13.2412   77.0000  -90.0000 106

#__ type_ start__ end____ width___ exp.time_
  4 omega  -20.00   27.00   1.0000   15.0000
omega____ theta____ kappa____ phi______ frames
    -      -13.2412  -99.0000    0.0000 47

#__ type_ start__ end____ width___ exp.time_
  5 omega   35.00  101.00   1.0000   15.0000
omega____ theta____ kappa____ phi______ frames
    -       14.3350  178.0000   90.0000 66

#__ type_ start__ end____ width___ exp.time_
  6 omega  -12.00   84.00   1.0000   15.0000
omega____ theta____ kappa____ phi______ frames
    -       14.3350   57.0000 -150.0000 96

#__ type_ start__ end____ width___ exp.time_
  7 omega  -56.00   41.00   1.0000   15.0000
omega____ theta____ kappa____ phi______ frames
    -       14.3350  -57.0000   30.0000 97

#__ type_ start__ end____ width___ exp.time_
  8 omega   -8.00   70.00   1.0000   15.0000
omega____ theta____ kappa____ phi______ frames
    -       14.3350   38.0000    0.0000 78

#__ type_ start__ end____ width___ exp.time_
  9 omega  -20.00   54.00   1.0000   15.0000
omega____ theta____ kappa____ phi______ frames
    -       14.3350  -99.0000 -180.0000 74
;
_diffrn_measurement_device 'four-circle diffractometer'
_diffrn_measurement_device_type 'SuperNova, Dual, Cu at zero, Atlas'
_diffrn_measurement_method '\w scans'
_diffrn_orient_matrix_UB_11 0.0066586000
_diffrn_orient_matrix_UB_12 -0.0308291000
_diffrn_orient_matrix_UB_13 -0.0103181000
_diffrn_orient_matrix_UB_21 0.0330223000
_diffrn_orient_matrix_UB_22 0.0075510000
_diffrn_orient_matrix_UB_23 -0.0373156000
_diffrn_orient_matrix_UB_31 0.0626049000
_diffrn_orient_matrix_UB_32 -0.0006754000
_diffrn_orient_matrix_UB_33 0.0530236000
_diffrn_radiation_monochromator mirror
_diffrn_radiation_probe x-ray
_diffrn_radiation_type MoK\a
_diffrn_radiation_wavelength 0.71073
_diffrn_reflns_av_R_equivalents 0.0687
_diffrn_reflns_av_unetI/netI 0.0536
_diffrn_reflns_Laue_measured_fraction_full 0.998
_diffrn_reflns_Laue_measured_fraction_max 0.944
_diffrn_reflns_limit_h_max 14
_diffrn_reflns_limit_h_min -16
_diffrn_reflns_limit_k_max 32
_diffrn_reflns_limit_k_min -32
_diffrn_reflns_limit_l_max 16
_diffrn_reflns_limit_l_min -16
_diffrn_reflns_number 56629
_diffrn_reflns_point_group_measured_fraction_full 0.998
_diffrn_reflns_point_group_measured_fraction_max 0.944
_diffrn_reflns_theta_full 26.000
_diffrn_reflns_theta_max 31.160
_diffrn_reflns_theta_min 3.322
_diffrn_source 'SuperNova (Mo) X-ray Source'
_exptl_absorpt_coefficient_mu 12.036
_exptl_absorpt_correction_T_max 0.923
_exptl_absorpt_correction_T_min 0.755
_exptl_absorpt_correction_type gaussian
_exptl_absorpt_process_details
;
CrysAlisPro, Agilent Technologies,
Version 1.171.37.34k (release 13-08-2014 CrysAlis171 .NET)
(compiled Aug 13 2014,16:31:05)
Numerical absorption correction based on gaussian integration over
            a multifaceted crystal model
Empirical absorption correction using spherical harmonics,
 implemented in SCALE3 ABSPACK scaling algorithm.
;
_exptl_crystal_colour 'dark red'
_exptl_crystal_colour_modifier dark
_exptl_crystal_colour_primary red
_exptl_crystal_density_diffrn 2.159
_exptl_crystal_description plate
_exptl_crystal_F_000 1640
_exptl_crystal_size_max 0.3519
_exptl_crystal_size_mid 0.1876
_exptl_crystal_size_min 0.0689
_refine_diff_density_max 2.085
_refine_diff_density_min -2.905
_refine_diff_density_rms 0.207
_refine_ls_extinction_method none
_refine_ls_goodness_of_fit_ref 1.045
_refine_ls_hydrogen_treatment constr
_refine_ls_matrix_type full
_refine_ls_number_parameters 287
_refine_ls_number_reflns 8154
_refine_ls_number_restraints 0
_refine_ls_restrained_S_all 1.045
_refine_ls_R_factor_all 0.0688
_refine_ls_R_factor_gt 0.0423
_refine_ls_shift/su_max 0.001
_refine_ls_shift/su_mean 0.000
_refine_ls_structure_factor_coef Fsqd
_refine_ls_weighting_details 'w=1/[\s^2^(Fo^2^)+(0.0201P)^2^+11.4988P] where P=(Fo^2^+2Fc^2^)/3'
_refine_ls_weighting_scheme calc
_refine_ls_wR_factor_gt 0.0723
_refine_ls_wR_factor_ref 0.0804
_reflns_Friedel_coverage 0.000
_reflns_number_gt 6199
_reflns_number_total 8154
_reflns_threshold_expression 'I > 2\s(I)'
_cod_data_source_file c7dt02612a2.cif
_cod_data_source_block eb4224_refinalized
_cod_original_cell_volume 2670.90(14)
_cod_database_code 7043982
_chemical_oxdiff_formula 'C4 H4 Br6 N2 Re'
_chemical_oxdiff_usercomment '@ 120 K AHP124'
_shelx_space_group_comment
;
The symmetry employed for this shelxl refinement is uniquely defined
by the following loop, which should always be used as a source of
symmetry information in preference to the above space-group names.
They are only intended as comments.
;
_reflns_odcompleteness_completeness 99.80
_reflns_odcompleteness_iscentric 1
_reflns_odcompleteness_theta 26.32
_olex2_refinement_description
;
1. Fixed Uiso
 At 1.2 times of:
  All C(H) groups, All C(H,H) groups, All C(H,H,H,H) groups
 At 1.5 times of:
  All C(H,H,H) groups
2. Others
 Sof(H15c)=Sof(H15d)=Sof(C19)=Sof(H19a)=Sof(H19b)=Sof(C20)=Sof(H20a)=Sof(H20b)=
 Sof(C21)=Sof(H21a)=Sof(H21b)=Sof(H21c)=1-FVAR(1)
 Sof(H15a)=Sof(H15b)=Sof(C16)=Sof(H16a)=Sof(H16b)=Sof(C17)=Sof(H17a)=Sof(H17b)=
 Sof(C18)=Sof(H18a)=Sof(H18b)=Sof(H18c)=FVAR(1)
 Sof(C1A)=Sof(H1A)=Sof(C2A)=Sof(H2A)=1-FVAR(2)
 Sof(C1)=Sof(H1)=Sof(C2)=Sof(H2)=FVAR(2)
3.a Secondary CH2 refined with riding coordinates:
 C3(H3a,H3b), C4(H4a,H4b), C5(H5a,H5b), C7(H7a,H7b), C8(H8a,H8b), C9(H9a,H9b),
 C11(H11a,H11b), C12(H12a,H12b), C13(H13a,H13b), C15(H15a,H15b), C15(H15c,H15d),
  C16(H16a,H16b), C17(H17a,H17b), C19(H19a,H19b), C20(H20a,H20b)
3.b Aromatic/amide H refined with riding coordinates:
 C1(H1), C1A(H1A), C2(H2), C2A(H2A)
3.c Idealised Me refined as rotating group:
 C6(H6a,H6b,H6c), C10(H10a,H10b,H10c), C14(H14a,H14b,H14c), C18(H18a,H18b,
 H18c), C21(H21a,H21b,H21c)
;
_shelx_shelxl_version_number 2014/7
_olex2_submission_special_instructions 'No special instructions were received'

loop_
_space_group_symop_operation_xyz
'x, y, z'
'-x+1/2, y+1/2, -z+1/2'
'-x, -y, -z'
'x-1/2, -y-1/2, z-1/2'

loop_
_atom_site_label
_atom_site_type_symbol
_atom_site_fract_x
_atom_site_fract_y
_atom_site_fract_z
_atom_site_U_iso_or_equiv
_atom_site_adp_type
_atom_site_occupancy
_atom_site_site_symmetry_order
_atom_site_calc_flag
_atom_site_refinement_flags_posn
_atom_site_refinement_flags_occupancy
_atom_site_disorder_assembly
_atom_site_disorder_group
Re1 Re 0.35929(2) 0.10166(2) 0.64358(2) 0.02318(6) Uani 1 1 d . . . .
Br2 Br 0.15578(5) 0.03700(2) 0.56187(5) 0.02721(12) Uani 1 1 d . . . .
Br3 Br 0.46275(5) 0.03582(2) 0.82957(5) 0.02979(12) Uani 1 1 d . . . .
Br4 Br 0.57057(5) 0.16097(3) 0.71681(6) 0.03432(14) Uani 1 1 d . . . .
Br5 Br 0.26283(5) 0.15926(3) 0.44576(5) 0.03292(13) Uani 1 1 d . . . .
Br1 Br 0.26320(5) 0.16820(3) 0.74653(5) 0.03227(13) Uani 1 1 d . . . .
N1 N 0.4452(4) 0.04015(19) 0.5542(4) 0.0219(9) Uani 1 1 d . . . .
C1 C 0.5179(8) 0.0590(4) 0.4975(8) 0.023(2) Uani 0.570(8) 1 d . P A 1
H1 H 0.5325 0.0998 0.4946 0.028 Uiso 0.570(8) 1 calc R P A 1
C1A C 0.5716(12) 0.0216(6) 0.6123(11) 0.027(3) Uani 0.430(8) 1 d . P A 2
H1A H 0.6251 0.0368 0.6906 0.033 Uiso 0.430(8) 1 calc R P A 2
C2 C 0.4279(8) -0.0201(4) 0.5569(8) 0.024(2) Uani 0.570(8) 1 d . P A 1
H2 H 0.3784 -0.0351 0.5966 0.029 Uiso 0.570(8) 1 calc R P A 1
C2A C 0.3731(11) 0.0196(6) 0.4393(11) 0.028(3) Uani 0.430(8) 1 d . P A 2
H2A H 0.2857 0.0330 0.3940 0.034 Uiso 0.430(8) 1 calc R P A 2
N2 N -0.1863(5) 0.1262(2) 1.1698(4) 0.0282(10) Uani 1 1 d . . . .
C3 C -0.1781(5) 0.1571(2) 1.0610(5) 0.0257(11) Uani 1 1 d . . . .
H3A H -0.2208 0.1317 0.9888 0.031 Uiso 1 1 calc R . . .
H3B H -0.2294 0.1939 1.0447 0.031 Uiso 1 1 calc R . . .
C4 C -0.0391(5) 0.1720(3) 1.0762(5) 0.0295(12) Uani 1 1 d . . . .
H4A H 0.0164 0.1363 1.1006 0.035 Uiso 1 1 calc R . . .
H4B H 0.0009 0.2016 1.1410 0.035 Uiso 1 1 calc R . . .
C5 C -0.0443(5) 0.1961(3) 0.9556(5) 0.0306(12) Uani 1 1 d . . . .
H5A H -0.0806 0.1654 0.8924 0.037 Uiso 1 1 calc R . . .
H5B H -0.1047 0.2300 0.9292 0.037 Uiso 1 1 calc R . . .
C6 C 0.0901(6) 0.2150(4) 0.9657(6) 0.058(2) Uani 1 1 d . . . .
H6A H 0.0798 0.2317 0.8883 0.087 Uiso 1 1 calc GR . . .
H6B H 0.1485 0.1810 0.9856 0.087 Uiso 1 1 calc GR . . .
H6C H 0.1279 0.2446 1.0297 0.087 Uiso 1 1 calc GR . . .
C7 C -0.3319(6) 0.1096(3) 1.1345(6) 0.0400(15) Uani 1 1 d . . . .
H7A H -0.3612 0.0819 1.0655 0.048 Uiso 1 1 calc R . . .
H7B H -0.3361 0.0887 1.2037 0.048 Uiso 1 1 calc R . . .
C8 C -0.4297(6) 0.1612(3) 1.0993(6) 0.0448(16) Uani 1 1 d . . . .
H8A H -0.4419 0.1772 1.0198 0.054 Uiso 1 1 calc R . . .
H8B H -0.3938 0.1928 1.1604 0.054 Uiso 1 1 calc R . . .
C9 C -0.5642(7) 0.1405(4) 1.0918(8) 0.069(3) Uani 1 1 d . . . .
H9A H -0.6315 0.1702 1.0463 0.083 Uiso 1 1 calc R . . .
H9B H -0.5891 0.1035 1.0450 0.083 Uiso 1 1 calc R . . .
C10 C -0.5666(9) 0.1305(4) 1.2152(8) 0.076(3) Uani 1 1 d . . . .
H10A H -0.6536 0.1164 1.2023 0.115 Uiso 1 1 calc GR . . .
H10B H -0.5473 0.1674 1.2605 0.115 Uiso 1 1 calc GR . . .
H10C H -0.5003 0.1011 1.2613 0.115 Uiso 1 1 calc GR . . .
C11 C -0.1335(5) 0.1676(2) 1.2802(5) 0.0264(11) Uani 1 1 d . . . .
H11A H -0.1748 0.2065 1.2537 0.032 Uiso 1 1 calc R . . .
H11B H -0.0378 0.1725 1.3071 0.032 Uiso 1 1 calc R . . .
C12 C -0.1564(6) 0.1480(3) 1.3904(5) 0.0340(13) Uani 1 1 d . . . .
H12A H -0.1174 0.1087 1.4175 0.041 Uiso 1 1 calc R . . .
H12B H -0.2519 0.1452 1.3667 0.041 Uiso 1 1 calc R . . .
C13 C -0.0936(6) 0.1923(3) 1.4955(5) 0.0432(16) Uani 1 1 d . . . .
H13A H -0.1332 0.2315 1.4680 0.052 Uiso 1 1 calc R . . .
H13B H 0.0016 0.1954 1.5180 0.052 Uiso 1 1 calc R . . .
C14 C -0.1134(7) 0.1739(4) 1.6090(6) 0.054(2) Uani 1 1 d . . . .
H14A H -0.2073 0.1691 1.5863 0.082 Uiso 1 1 calc GR . . .
H14B H -0.0774 0.2043 1.6714 0.082 Uiso 1 1 calc GR . . .
H14C H -0.0678 0.1368 1.6407 0.082 Uiso 1 1 calc GR . . .
C15 C -0.1043(8) 0.0688(3) 1.2032(6) 0.0475(18) Uani 1 1 d . . . .
H15A H -0.0118 0.0807 1.2516 0.057 Uiso 0.54(3) 1 calc R P B 1
H15B H -0.1310 0.0469 1.2587 0.057 Uiso 0.54(3) 1 calc R P B 1
H15C H -0.1165 0.0482 1.2688 0.057 Uiso 0.46(3) 1 calc R P B 2
H15D H -0.0099 0.0783 1.2327 0.057 Uiso 0.46(3) 1 calc R P B 2
C16 C -0.104(2) 0.0276(8) 1.1152(16) 0.033(4) Uani 0.54(3) 1 d . P B 1
H16A H -0.0769 0.0484 1.0587 0.040 Uiso 0.54(3) 1 calc R P B 1
H16B H -0.1952 0.0137 1.0676 0.040 Uiso 0.54(3) 1 calc R P B 1
C17 C -0.012(3) -0.0278(8) 1.1667(19) 0.048(6) Uani 0.54(3) 1 d . P B 1
H17A H -0.0318 -0.0565 1.1005 0.058 Uiso 0.54(3) 1 calc R P B 1
H17B H -0.0321 -0.0466 1.2299 0.058 Uiso 0.54(3) 1 calc R P B 1
C18 C 0.139(2) -0.0114(9) 1.2230(14) 0.051(6) Uani 0.54(3) 1 d . P B 1
H18A H 0.1572 0.0104 1.1631 0.077 Uiso 0.54(3) 1 calc GR P B 1
H18B H 0.1914 -0.0474 1.2453 0.077 Uiso 0.54(3) 1 calc GR P B 1
H18C H 0.1610 0.0129 1.2953 0.077 Uiso 0.54(3) 1 calc GR P B 1
C19 C -0.1541(19) 0.0246(10) 1.0777(19) 0.029(4) Uani 0.46(3) 1 d . P B 2
H19A H -0.2508 0.0202 1.0397 0.035 Uiso 0.46(3) 1 calc R P B 2
H19B H -0.1276 0.0418 1.0174 0.035 Uiso 0.46(3) 1 calc R P B 2
C20 C -0.089(2) -0.0349(8) 1.1198(17) 0.033(4) Uani 0.46(3) 1 d . P B 2
H20A H -0.1315 -0.0550 1.1649 0.039 Uiso 0.46(3) 1 calc R P B 2
H20B H -0.1044 -0.0589 1.0474 0.039 Uiso 0.46(3) 1 calc R P B 2
C21 C 0.058(2) -0.0329(8) 1.1999(16) 0.030(5) Uani 0.46(3) 1 d . P B 2
H21A H 0.1002 -0.0063 1.1643 0.045 Uiso 0.46(3) 1 calc GR P B 2
H21B H 0.0955 -0.0723 1.2063 0.045 Uiso 0.46(3) 1 calc GR P B 2
H21C H 0.0745 -0.0189 1.2809 0.045 Uiso 0.46(3) 1 calc GR P B 2

loop_
_atom_site_aniso_label
_atom_site_aniso_U_11
_atom_site_aniso_U_22
_atom_site_aniso_U_33
_atom_site_aniso_U_23
_atom_site_aniso_U_13
_atom_site_aniso_U_12
Re1 0.01996(10) 0.02116(11) 0.03093(11) -0.00736(8) 0.01337(8) -0.00697(8)
Br2 0.0213(2) 0.0304(3) 0.0320(3) -0.0081(2) 0.0135(2) -0.0111(2)
Br3 0.0326(3) 0.0256(3) 0.0313(3) -0.0056(2) 0.0140(2) -0.0050(2)
Br4 0.0263(3) 0.0317(3) 0.0461(3) -0.0127(2) 0.0168(2) -0.0153(2)
Br5 0.0334(3) 0.0300(3) 0.0400(3) 0.0033(2) 0.0202(2) -0.0009(2)
Br1 0.0336(3) 0.0262(3) 0.0424(3) -0.0120(2) 0.0216(2) -0.0043(2)
N1 0.0183(19) 0.021(2) 0.029(2) -0.0048(17) 0.0122(17) -0.0085(17)
C1 0.022(4) 0.019(5) 0.033(5) -0.006(4) 0.015(4) -0.003(3)
C1A 0.026(6) 0.028(7) 0.028(6) -0.004(5) 0.013(5) -0.002(5)
C2 0.020(4) 0.020(5) 0.036(5) -0.003(4) 0.016(4) -0.004(3)
C2A 0.011(5) 0.036(8) 0.033(7) 0.002(5) 0.005(5) -0.006(5)
N2 0.039(2) 0.021(2) 0.033(2) 0.0008(19) 0.024(2) 0.004(2)
C3 0.024(2) 0.031(3) 0.021(2) 0.002(2) 0.009(2) 0.003(2)
C4 0.022(2) 0.042(3) 0.022(3) 0.005(2) 0.009(2) 0.004(2)
C5 0.030(3) 0.034(3) 0.034(3) 0.005(2) 0.020(2) 0.006(2)
C6 0.042(4) 0.098(7) 0.044(4) -0.014(4) 0.027(3) -0.019(4)
C7 0.051(4) 0.035(3) 0.052(4) -0.016(3) 0.039(3) -0.017(3)
C8 0.032(3) 0.054(4) 0.055(4) -0.008(3) 0.026(3) -0.008(3)
C9 0.049(4) 0.100(7) 0.082(6) -0.029(5) 0.050(4) -0.026(4)
C10 0.090(6) 0.075(6) 0.108(7) -0.032(5) 0.084(6) -0.018(5)
C11 0.030(3) 0.025(3) 0.027(3) 0.004(2) 0.015(2) 0.009(2)
C12 0.051(3) 0.030(3) 0.031(3) 0.010(2) 0.027(3) 0.019(3)
C13 0.043(3) 0.062(5) 0.025(3) 0.011(3) 0.016(3) 0.026(3)
C14 0.062(4) 0.079(5) 0.033(3) 0.022(3) 0.030(3) 0.037(4)
C15 0.090(5) 0.019(3) 0.061(4) 0.018(3) 0.058(4) 0.024(3)
C16 0.045(11) 0.028(7) 0.024(8) -0.017(6) 0.011(7) 0.004(8)
C17 0.075(17) 0.038(9) 0.044(14) 0.002(9) 0.038(14) 0.021(13)
C18 0.061(13) 0.056(11) 0.041(8) 0.002(7) 0.026(8) 0.025(10)
C19 0.024(9) 0.030(8) 0.019(9) -0.013(7) -0.004(6) -0.004(7)
C20 0.043(11) 0.033(8) 0.026(8) -0.001(6) 0.018(8) 0.005(8)
C21 0.042(12) 0.018(8) 0.026(8) 0.000(6) 0.010(9) 0.009(9)

loop_
_atom_type_symbol
_atom_type_description
_atom_type_scat_dispersion_real
_atom_type_scat_dispersion_imag
_atom_type_scat_source
C C 0.0033 0.0016 'International Tables Vol C Tables 4.2.6.8 and 6.1.1.4'
H H 0.0000 0.0000 'International Tables Vol C Tables 4.2.6.8 and 6.1.1.4'
Br Br -0.2901 2.4595 'International Tables Vol C Tables 4.2.6.8 and 6.1.1.4'
N N 0.0061 0.0033 'International Tables Vol C Tables 4.2.6.8 and 6.1.1.4'
Re Re -1.0185 7.2310 'International Tables Vol C Tables 4.2.6.8 and 6.1.1.4'

loop_
_exptl_crystal_face_index_h
_exptl_crystal_face_index_k
_exptl_crystal_face_index_l
_exptl_crystal_face_perp_dist
_exptl_oxdiff_crystal_face_indexfrac_h
_exptl_oxdiff_crystal_face_indexfrac_k
_exptl_oxdiff_crystal_face_indexfrac_l
_exptl_oxdiff_crystal_face_x
_exptl_oxdiff_crystal_face_y
_exptl_oxdiff_crystal_face_z
2 -1 -2 0.0974 2.0000 -1.0000 -2.0000 0.0648 0.1331 0.0198
0 -1 -2 0.1677 0.0000 -1.0000 -2.0000 0.0515 0.0671 -0.1054
-2 0 -1 0.1752 -2.0000 0.0000 -1.0000 -0.0030 -0.0287 -0.1782
-2 1 2 0.0772 -2.0000 1.0000 2.0000 -0.0648 -0.1331 -0.0198
0 0 1 0.1309 -0.0000 -0.0000 1.0000 -0.0103 -0.0373 0.0530
1 0 0 0.1533 1.0000 -0.0000 -0.0000 0.0067 0.0330 0.0626
0 -1 0 0.0345 -0.0000 -1.0000 -0.0000 0.0308 -0.0076 0.0007
0 1 0 0.0345 0.0000 1.0000 0.0000 -0.0308 0.0076 -0.0007
1 2 -1 0.0809 1.0000 2.0000 -1.0000 -0.0447 0.0854 0.0082
-3 30 -2 0.0327 -3.0000 30.0005 -2.0000 -0.9242 0.2021 -0.3141

loop_
_geom_angle_atom_site_label_1
_geom_angle_atom_site_label_2
_geom_angle_atom_site_label_3
_geom_angle
_geom_angle_site_symmetry_1
_geom_angle_site_symmetry_3
Br2 Re1 Br3 89.803(19) . .
Br2 Re1 Br4 175.42(2) . .
Br2 Re1 Br5 89.042(19) . .
Br4 Re1 Br3 90.05(2) . .
Br4 Re1 Br5 90.63(2) . .
Br5 Re1 Br3 173.95(2) . .
Br1 Re1 Br2 91.987(19) . .
Br1 Re1 Br3 92.25(2) . .
Br1 Re1 Br4 92.59(2) . .
Br1 Re1 Br5 93.73(2) . .
N1 Re1 Br2 87.34(10) . .
N1 Re1 Br3 86.49(11) . .
N1 Re1 Br4 88.08(10) . .
N1 Re1 Br5 87.52(11) . .
N1 Re1 Br1 178.57(11) . .
C1 N1 Re1 122.5(5) . .
C1 N1 C2 116.7(6) . .
C1A N1 Re1 121.2(6) . .
C1A N1 C2A 117.1(8) . .
C2 N1 Re1 120.8(4) . .
C2A N1 Re1 121.6(6) . .
N1 C1 H1 119.0 . .
N1 C1 C2 122.0(8) . 3_656
C2 C1 H1 119.0 3_656 .
N1 C1A H1A 118.7 . .
N1 C1A C2A 122.6(10) . 3_656
C2A C1A H1A 118.7 3_656 .
N1 C2 C1 121.3(8) . 3_656
N1 C2 H2 119.3 . .
C1 C2 H2 119.3 3_656 .
N1 C2A C1A 120.2(10) . 3_656
N1 C2A H2A 119.9 . .
C1A C2A H2A 119.9 3_656 .
C3 N2 C7 108.8(4) . .
C3 N2 C15 111.1(4) . .
C11 N2 C3 109.3(4) . .
C11 N2 C7 110.7(4) . .
C11 N2 C15 109.0(4) . .
C15 N2 C7 108.0(5) . .
N2 C3 H3A 108.3 . .
N2 C3 H3B 108.3 . .
H3A C3 H3B 107.4 . .
C4 C3 N2 115.8(4) . .
C4 C3 H3A 108.3 . .
C4 C3 H3B 108.3 . .
C3 C4 H4A 109.6 . .
C3 C4 H4B 109.6 . .
C3 C4 C5 110.3(4) . .
H4A C4 H4B 108.1 . .
C5 C4 H4A 109.6 . .
C5 C4 H4B 109.6 . .
C4 C5 H5A 108.9 . .
C4 C5 H5B 108.9 . .
H5A C5 H5B 107.7 . .
C6 C5 C4 113.2(5) . .
C6 C5 H5A 108.9 . .
C6 C5 H5B 108.9 . .
C5 C6 H6A 109.5 . .
C5 C6 H6B 109.5 . .
C5 C6 H6C 109.5 . .
H6A C6 H6B 109.5 . .
H6A C6 H6C 109.5 . .
H6B C6 H6C 109.5 . .
N2 C7 H7A 108.3 . .
N2 C7 H7B 108.3 . .
H7A C7 H7B 107.4 . .
C8 C7 N2 115.9(5) . .
C8 C7 H7A 108.3 . .
C8 C7 H7B 108.3 . .
C7 C8 H8A 109.6 . .
C7 C8 H8B 109.6 . .
C7 C8 C9 110.4(6) . .
H8A C8 H8B 108.1 . .
C9 C8 H8A 109.6 . .
C9 C8 H8B 109.6 . .
C8 C9 H9A 108.6 . .
C8 C9 H9B 108.6 . .
H9A C9 H9B 107.6 . .
C10 C9 C8 114.7(7) . .
C10 C9 H9A 108.6 . .
C10 C9 H9B 108.6 . .
C9 C10 H10A 109.5 . .
C9 C10 H10B 109.5 . .
C9 C10 H10C 109.5 . .
H10A C10 H10B 109.5 . .
H10A C10 H10C 109.5 . .
H10B C10 H10C 109.5 . .
N2 C11 H11A 108.3 . .
N2 C11 H11B 108.3 . .
N2 C11 C12 116.1(5) . .
H11A C11 H11B 107.4 . .
C12 C11 H11A 108.3 . .
C12 C11 H11B 108.3 . .
C11 C12 H12A 109.6 . .
C11 C12 H12B 109.6 . .
C11 C12 C13 110.3(5) . .
H12A C12 H12B 108.1 . .
C13 C12 H12A 109.6 . .
C13 C12 H12B 109.6 . .
C12 C13 H13A 109.2 . .
C12 C13 H13B 109.2 . .
C12 C13 C14 112.0(6) . .
H13A C13 H13B 107.9 . .
C14 C13 H13A 109.2 . .
C14 C13 H13B 109.2 . .
C13 C14 H14A 109.5 . .
C13 C14 H14B 109.5 . .
C13 C14 H14C 109.5 . .
H14A C14 H14B 109.5 . .
H14A C14 H14C 109.5 . .
H14B C14 H14C 109.5 . .
N2 C15 H15A 106.5 . .
N2 C15 H15B 106.5 . .
N2 C15 H15C 109.8 . .
N2 C15 H15D 109.8 . .
N2 C15 C19 109.5(9) . .
H15A C15 H15B 106.5 . .
H15C C15 H15D 108.2 . .
C16 C15 N2 123.5(9) . .
C16 C15 H15A 106.5 . .
C16 C15 H15B 106.5 . .
C19 C15 H15C 109.8 . .
C19 C15 H15D 109.8 . .
C15 C16 H16A 108.3 . .
C15 C16 H16B 108.3 . .
C15 C16 C17 116.1(12) . .
H16A C16 H16B 107.4 . .
C17 C16 H16A 108.3 . .
C17 C16 H16B 108.3 . .
C16 C17 H17A 109.1 . .
C16 C17 H17B 109.1 . .
C16 C17 C18 112.4(14) . .
H17A C17 H17B 107.9 . .
C18 C17 H17A 109.1 . .
C18 C17 H17B 109.1 . .
C17 C18 H18A 109.5 . .
C17 C18 H18B 109.5 . .
C17 C18 H18C 109.5 . .
H18A C18 H18B 109.5 . .
H18A C18 H18C 109.5 . .
H18B C18 H18C 109.5 . .
C15 C19 H19A 110.2 . .
C15 C19 H19B 110.2 . .
H19A C19 H19B 108.5 . .
C20 C19 C15 107.3(12) . .
C20 C19 H19A 110.2 . .
C20 C19 H19B 110.2 . .
C19 C20 H20A 108.5 . .
C19 C20 H20B 108.5 . .
H20A C20 H20B 107.5 . .
C21 C20 C19 115.2(15) . .
C21 C20 H20A 108.5 . .
C21 C20 H20B 108.5 . .
C20 C21 H21A 109.5 . .
C20 C21 H21B 109.5 . .
C20 C21 H21C 109.5 . .
H21A C21 H21B 109.5 . .
H21A C21 H21C 109.5 . .
H21B C21 H21C 109.5 . .

loop_
_geom_bond_atom_site_label_1
_geom_bond_atom_site_label_2
_geom_bond_distance
_geom_bond_site_symmetry_2
Re1 Br2 2.4917(5) .
Re1 Br3 2.4971(6) .
Re1 Br4 2.4930(5) .
Re1 Br5 2.4953(6) .
Re1 Br1 2.4489(6) .
Re1 N1 2.196(4) .
N1 C1 1.325(9) .
N1 C1A 1.331(12) .
N1 C2 1.362(10) .
N1 C2A 1.338(13) .
C1 H1 0.9300 .
C1 C2 1.371(12) 3_656
C1A H1A 0.9300 .
C1A C2A 1.390(17) 3_656
C2 C1 1.370(12) 3_656
C2 H2 0.9300 .
C2A C1A 1.390(17) 3_656
C2A H2A 0.9300 .
N2 C3 1.513(6) .
N2 C7 1.523(7) .
N2 C11 1.510(7) .
N2 C15 1.519(7) .
C3 H3A 0.9700 .
C3 H3B 0.9700 .
C3 C4 1.506(7) .
C4 H4A 0.9700 .
C4 H4B 0.9700 .
C4 C5 1.520(7) .
C5 H5A 0.9700 .
C5 H5B 0.9700 .
C5 C6 1.499(8) .
C6 H6A 0.9600 .
C6 H6B 0.9600 .
C6 H6C 0.9600 .
C7 H7A 0.9700 .
C7 H7B 0.9700 .
C7 C8 1.509(9) .
C8 H8A 0.9700 .
C8 H8B 0.9700 .
C8 C9 1.523(8) .
C9 H9A 0.9700 .
C9 H9B 0.9700 .
C9 C10 1.507(10) .
C10 H10A 0.9600 .
C10 H10B 0.9600 .
C10 H10C 0.9600 .
C11 H11A 0.9700 .
C11 H11B 0.9700 .
C11 C12 1.513(7) .
C12 H12A 0.9700 .
C12 H12B 0.9700 .
C12 C13 1.515(9) .
C13 H13A 0.9700 .
C13 H13B 0.9700 .
C13 C14 1.524(8) .
C14 H14A 0.9600 .
C14 H14B 0.9600 .
C14 H14C 0.9600 .
C15 H15A 0.9700 .
C15 H15B 0.9700 .
C15 H15C 0.9700 .
C15 H15D 0.9700 .
C15 C16 1.401(16) .
C15 C19 1.68(2) .
C16 H16A 0.9700 .
C16 H16B 0.9700 .
C16 C17 1.55(2) .
C17 H17A 0.9700 .
C17 H17B 0.9700 .
C17 C18 1.55(2) .
C18 H18A 0.9600 .
C18 H18B 0.9600 .
C18 H18C 0.9600 .
C19 H19A 0.9700 .
C19 H19B 0.9700 .
C19 C20 1.49(3) .
C20 H20A 0.9700 .
C20 H20B 0.9700 .
C20 C21 1.49(2) .
C21 H21A 0.9600 .
C21 H21B 0.9600 .
C21 H21C 0.9600 .

loop_
_geom_torsion_atom_site_label_1
_geom_torsion_atom_site_label_2
_geom_torsion_atom_site_label_3
_geom_torsion_atom_site_label_4
_geom_torsion
_geom_torsion_site_symmetry_4
Re1 N1 C1 C2 179.4(6) 3_656
Re1 N1 C1A C2A 176.7(9) 3_656
Re1 N1 C2 C1 -179.4(6) 3_656
Re1 N1 C2A C1A -176.8(8) 3_656
C1 N1 C2 C1 -0.7(13) 3_656
C1A N1 C2A C1A 3.1(17) 3_656
C2 N1 C1 C2 0.7(13) 3_656
C2A N1 C1A C2A -3.2(18) 3_656
N2 C3 C4 C5 173.4(5) .
N2 C7 C8 C9 -168.5(5) .
N2 C11 C12 C13 177.7(4) .
N2 C15 C16 C17 179.1(11) .
N2 C15 C19 C20 -170.2(11) .
C3 N2 C7 C8 -59.9(6) .
C3 N2 C11 C12 169.8(4) .
C3 N2 C15 C16 -43.2(13) .
C3 N2 C15 C19 -55.1(10) .
C3 C4 C5 C6 176.8(6) .
C7 N2 C3 C4 -175.0(5) .
C7 N2 C11 C12 50.0(6) .
C7 N2 C15 C16 76.0(12) .
C7 N2 C15 C19 64.1(9) .
C7 C8 C9 C10 75.0(9) .
C11 N2 C3 C4 64.0(6) .
C11 N2 C7 C8 60.2(6) .
C11 N2 C15 C16 -163.7(12) .
C11 N2 C15 C19 -175.6(9) .
C11 C12 C13 C14 -179.5(5) .
C15 N2 C3 C4 -56.3(6) .
C15 N2 C7 C8 179.4(5) .
C15 N2 C11 C12 -68.6(6) .
C15 C16 C17 C18 -69.0(19) .
C15 C19 C20 C21 -49(2) .
